data_7240754
loop_
_publ_author_name
'Mei, Haozheng'
'Yang, Junqing'
'Cao, Wenli'
'Hu, Yong'
'He, Piao'
'Zhang, Jian-Guo'

_publ_section_title
;
 A new oxygen-rich energetic salt dihydrazine tetranitroethide: a
 promising explosive alternative with high density and good performance
;
_journal_issue 39
_journal_name_full 'RSC Advances'
_journal_page_first 23250
_journal_page_last 23253
_journal_paper_doi 10.1039/D0RA04167J
_journal_volume 10
_journal_year 2020
_chemical_formula_moiety '2(C N2 O4), 2(H5 N2)'
_chemical_formula_sum 'C2 H10 N8 O8'
_chemical_formula_weight 274.18
_chemical_name_systematic 'dihydraine tetranitroethide'
_space_group_crystal_system monoclinic
_space_group_IT_number 15
_space_group_name_Hall '-C 2yc'
_space_group_name_H-M_alt 'C 1 2/c 1'
_atom_sites_solution_hydrogens difmap
_atom_sites_solution_primary direct
_audit_creation_date 2019-03-13
_audit_creation_method
;
Olex2 1.2
(compiled 2018.05.29 svn.r3508 for OlexSys, GUI svn.r5506)
;
_audit_update_record
;
2019-08-09 deposited with the CCDC.	2020-06-05 downloaded from the CCDC.
;
_cell_angle_alpha 90
_cell_angle_beta 120.28(3)
_cell_angle_gamma 90
_cell_formula_units_Z 8
_cell_length_a 16.946(3)
_cell_length_b 9.3354(19)
_cell_length_c 14.414(3)
_cell_measurement_reflns_used 3076
_cell_measurement_temperature 153(2)
_cell_measurement_theta_max 27.4507
_cell_measurement_theta_min 1.6360
_cell_volume 1969.2(9)
_computing_molecular_graphics 'Olex2 (Dolomanov et al., 2009)'
_computing_publication_material 'Olex2 (Dolomanov et al., 2009)'
_computing_structure_refinement 'ShelXL (Sheldrick, 2015)'
_computing_structure_solution 'ShelXS (Sheldrick, 2008)'
_diffrn_ambient_temperature 153.15
_diffrn_measured_fraction_theta_full 0.995
_diffrn_measured_fraction_theta_max 0.992
_diffrn_measurement_device_type 'multiwire proportional'
_diffrn_measurement_method 'phi and omega scans'
_diffrn_radiation_monochromator graphite
_diffrn_radiation_type MoK\a
_diffrn_radiation_wavelength 0.71073
_diffrn_reflns_av_R_equivalents 0.0394
_diffrn_reflns_av_unetI/netI 0.0400
_diffrn_reflns_Laue_measured_fraction_full 0.995
_diffrn_reflns_Laue_measured_fraction_max 0.992
_diffrn_reflns_limit_h_max 18
_diffrn_reflns_limit_h_min -21
_diffrn_reflns_limit_k_max 12
_diffrn_reflns_limit_k_min -10
_diffrn_reflns_limit_l_max 18
_diffrn_reflns_limit_l_min -13
_diffrn_reflns_number 5853
_diffrn_reflns_point_group_measured_fraction_full 0.995
_diffrn_reflns_point_group_measured_fraction_max 0.992
_diffrn_reflns_theta_full 25.242
_diffrn_reflns_theta_max 27.473
_diffrn_reflns_theta_min 2.588
_exptl_absorpt_coefficient_mu 0.181
_exptl_absorpt_correction_T_max 1.0000
_exptl_absorpt_correction_T_min 0.8059
_exptl_absorpt_correction_type multi-scan
_exptl_absorpt_process_details 'CrystalClear (Rigaku Inc., 2008)'
_exptl_crystal_colour yellow
_exptl_crystal_density_diffrn 1.850
_exptl_crystal_description block
_exptl_crystal_F_000 1136
_exptl_crystal_size_max 0.24
_exptl_crystal_size_mid 0.21
_exptl_crystal_size_min 0.2
_refine_diff_density_max 0.261
_refine_diff_density_min -0.306
_refine_diff_density_rms 0.065
_refine_ls_extinction_method none
_refine_ls_goodness_of_fit_ref 1.120
_refine_ls_hydrogen_treatment constr
_refine_ls_matrix_type full
_refine_ls_number_parameters 163
_refine_ls_number_reflns 2248
_refine_ls_number_restraints 0
_refine_ls_restrained_S_all 1.120
_refine_ls_R_factor_all 0.0595
_refine_ls_R_factor_gt 0.0511
_refine_ls_shift/su_max 0.001
_refine_ls_shift/su_mean 0.000
_refine_ls_structure_factor_coef Fsqd
_refine_ls_weighting_details 'w=1/[\s^2^(Fo^2^)+(0.0454P)^2^+3.0230P] where P=(Fo^2^+2Fc^2^)/3'
_refine_ls_weighting_scheme calc
_refine_ls_wR_factor_gt 0.1176
_refine_ls_wR_factor_ref 0.1236
_reflns_Friedel_coverage 0.000
_reflns_number_gt 1978
_reflns_number_total 2248
_reflns_threshold_expression 'I > 2\s(I)'
_cod_data_source_file d0ra04167j2.cif
_cod_data_source_block bwn19064
_cod_depositor_comments 'Adding full bibliography for 7240754.cif.'
_cod_original_cell_volume 1969.1(9)
_cod_database_code 7240754
_shelx_shelxl_version_number 2018/3
_shelx_space_group_comment
;
The symmetry employed for this shelxl refinement is uniquely defined
by the following loop, which should always be used as a source of
symmetry information in preference to the above space-group names.
They are only intended as comments.
;
_shelx_estimated_absorpt_t_max 0.965
_shelx_estimated_absorpt_t_min 0.958
_olex2_refinement_description
;
1. Fixed Uiso
 At 1.2 times of:
  All N(H,H) groups, All N(H,H,H) groups
2.a Riding coordinates:
 N5(H5A,H5B,H5C), N6(H6A,H6B), N7(H7A,H7B,H7C), N8(H8A,H8B)
;
_olex2_submission_special_instructions 'No special instructions were received'

loop_
_space_group_symop_operation_xyz
'x, y, z'
'-x, y, -z+1/2'
'x+1/2, y+1/2, z'
'-x+1/2, y+1/2, -z+1/2'
'-x, -y, -z'
'x, -y, z-1/2'
'-x+1/2, -y+1/2, -z'
'x+1/2, -y+1/2, z-1/2'

loop_
_atom_site_label
_atom_site_type_symbol
_atom_site_fract_x
_atom_site_fract_y
_atom_site_fract_z
_atom_site_U_iso_or_equiv
_atom_site_adp_type
_atom_site_occupancy
_atom_site_site_symmetry_order
_atom_site_calc_flag
_atom_site_refinement_flags_posn
_atom_site_refinement_flags_adp
_atom_site_refinement_flags_occupancy
_atom_site_disorder_assembly
_atom_site_disorder_group
O7 O 0.66147(10) 0.63302(16) 0.45644(12) 0.0232(3) Uani 1 1 d . . . A 2
O5 O 0.56857(11) 0.85917(17) 0.18202(12) 0.0269(4) Uani 1 1 d . . . . .
O8 O 0.52017(10) 0.56984(16) 0.39703(12) 0.0242(3) Uani 1 1 d . . . . .
O6 O 0.68728(10) 0.81744(17) 0.33827(13) 0.0278(4) Uani 1 1 d . . . B 1
N4 N 0.57873(11) 0.63624(18) 0.38411(13) 0.0175(4) Uani 1 1 d . . . A 2
N3 N 0.60520(11) 0.79849(18) 0.27205(14) 0.0181(4) Uani 1 1 d . . . . .
C2 C 0.54766(12) 0.7103(2) 0.28940(15) 0.0164(4) Uani 1 1 d . . . . .
O2 O 0.37819(10) 0.37920(16) 0.18362(13) 0.0242(3) Uani 1 1 d . . . C 1
O3 O 0.60062(10) 0.07287(16) 0.39228(12) 0.0244(4) Uani 1 1 d . . . . .
O1 O 0.38010(11) 0.31631(16) 0.32981(13) 0.0273(4) Uani 1 1 d . . . . .
O4 O 0.51540(11) 0.14608(18) 0.45634(12) 0.0268(4) Uani 1 1 d . . . . .
N2 N 0.53308(11) 0.14436(17) 0.38247(14) 0.0178(4) Uani 1 1 d . . . . .
N5 N 0.67276(12) 0.89312(19) 0.57319(14) 0.0199(4) Uani 1 1 d . . . . .
H5A H 0.643534 0.936303 0.513275 0.024 Uiso 1 1 d R . . . .
H5B H 0.714444 0.844163 0.571805 0.024 Uiso 1 1 d R . . . .
H5C H 0.634454 0.837263 0.576125 0.024 Uiso 1 1 d R . . . .
N1 N 0.41215(11) 0.30786(17) 0.26887(14) 0.0183(4) Uani 1 1 d . . . . .
C1 C 0.48472(13) 0.2199(2) 0.28817(16) 0.0165(4) Uani 1 1 d . . . . .
N6 N 0.71537(13) 0.97994(19) 0.66943(15) 0.0241(4) Uani 1 1 d . . . . .
H6A H 0.672603 1.030946 0.666446 0.029 Uiso 1 1 d R . . . .
H6B H 0.753993 1.037326 0.668676 0.029 Uiso 1 1 d R . . . .
N7 N 0.34802(15) 0.5962(2) 0.39689(17) 0.0325(5) Uani 1 1 d . . . . .
H7A H 0.314780 0.574189 0.330976 0.039 Uiso 1 1 d R . . . .
H7B H 0.392950 0.650419 0.410686 0.039 Uiso 1 1 d R . . . .
H7C H 0.364570 0.515909 0.428826 0.039 Uiso 1 1 d R . . . .
N8 N 0.29014(14) 0.6684(2) 0.42666(18) 0.0336(5) Uani 1 1 d . . . . .
H8A H 0.241799 0.619526 0.406169 0.040 Uiso 1 1 d R . . . .
H8B H 0.312259 0.656626 0.493759 0.040 Uiso 1 1 d R . . . .

loop_
_atom_site_aniso_label
_atom_site_aniso_U_11
_atom_site_aniso_U_22
_atom_site_aniso_U_33
_atom_site_aniso_U_23
_atom_site_aniso_U_13
_atom_site_aniso_U_12
O7 0.0185(7) 0.0244(8) 0.0162(7) 0.0014(6) 0.0010(6) 0.0015(6)
O5 0.0237(8) 0.0351(9) 0.0195(8) 0.0093(7) 0.0090(7) -0.0012(6)
O8 0.0232(8) 0.0275(8) 0.0241(8) 0.0042(6) 0.0137(7) -0.0024(6)
O6 0.0115(7) 0.0294(8) 0.0328(9) 0.0057(7) 0.0040(7) -0.0017(6)
N4 0.0179(8) 0.0188(8) 0.0136(8) -0.0021(6) 0.0064(7) -0.0001(6)
N3 0.0137(8) 0.0200(8) 0.0194(9) 0.0013(7) 0.0074(7) 0.0024(6)
C2 0.0157(9) 0.0189(9) 0.0145(9) 0.0002(7) 0.0075(8) -0.0001(7)
O2 0.0227(7) 0.0249(8) 0.0262(8) 0.0091(6) 0.0132(7) 0.0058(6)
O3 0.0188(7) 0.0283(8) 0.0258(8) 0.0063(6) 0.0110(7) 0.0069(6)
O1 0.0349(9) 0.0255(8) 0.0370(10) 0.0059(7) 0.0296(8) 0.0062(7)
O4 0.0282(8) 0.0393(9) 0.0172(8) 0.0041(7) 0.0145(7) 0.0023(7)
N2 0.0160(8) 0.0190(8) 0.0165(9) -0.0005(7) 0.0067(7) -0.0019(6)
N5 0.0195(8) 0.0210(8) 0.0201(9) 0.0028(7) 0.0107(7) 0.0028(7)
N1 0.0195(8) 0.0157(8) 0.0223(9) 0.0016(7) 0.0125(7) -0.0005(6)
C1 0.0162(9) 0.0180(9) 0.0158(9) 0.0012(7) 0.0083(8) 0.0013(7)
N6 0.0259(9) 0.0206(9) 0.0279(10) -0.0036(7) 0.0152(8) -0.0032(7)
N7 0.0434(12) 0.0309(10) 0.0287(11) 0.0055(9) 0.0223(10) 0.0103(9)
N8 0.0298(11) 0.0359(11) 0.0412(13) 0.0027(10) 0.0224(10) 0.0042(9)

loop_
_atom_type_symbol
_atom_type_description
_atom_type_scat_dispersion_real
_atom_type_scat_dispersion_imag
_atom_type_scat_source
C C 0.0033 0.0016 'International Tables Vol C Tables 4.2.6.8 and 6.1.1.4'
H H 0.0000 0.0000 'International Tables Vol C Tables 4.2.6.8 and 6.1.1.4'
N N 0.0061 0.0033 'International Tables Vol C Tables 4.2.6.8 and 6.1.1.4'
O O 0.0106 0.0060 'International Tables Vol C Tables 4.2.6.8 and 6.1.1.4'

loop_
_geom_angle_atom_site_label_1
_geom_angle_atom_site_label_2
_geom_angle_atom_site_label_3
_geom_angle
_geom_angle_site_symmetry_1
_geom_angle_site_symmetry_3
_geom_angle_publ_flag
O7 N4 O8 119.84(16) . . ?
O7 N4 C2 122.93(17) . . ?
O8 N4 C2 117.22(17) . . ?
O5 N3 C2 115.25(17) . . ?
O6 N3 O5 120.59(17) . . ?
O6 N3 C2 124.16(17) . . ?
N4 C2 N3 121.55(17) . . ?
N3 C2 C2 118.03(17) . 2_655 ?
O3 N2 C1 115.70(16) . . ?
O4 N2 O3 120.29(17) . . ?
O4 N2 C1 123.98(16) . . ?
O2 N1 C1 115.72(16) . . ?
O1 N1 O2 120.62(16) . . ?
O1 N1 C1 123.65(17) . . ?
N2 C1 N1 121.89(17) . . ?
N2 C1 C1 119.53(18) . 2_655 ?
N1 C1 C1 118.28(18) . 2_655 ?

loop_
_geom_bond_atom_site_label_1
_geom_bond_atom_site_label_2
_geom_bond_distance
_geom_bond_site_symmetry_2
_geom_bond_publ_flag
O7 N4 1.257(2) . ?
O5 N3 1.256(2) . ?
O8 N4 1.261(2) . ?
O6 N3 1.240(2) . ?
N4 C2 1.376(3) . ?
N3 C2 1.392(2) . ?
C2 C2 1.431(4) 2_655 ?
O2 N1 1.254(2) . ?
O3 N2 1.270(2) . ?
O1 N1 1.247(2) . ?
O4 N2 1.243(2) . ?
N2 C1 1.376(3) . ?
N5 N6 1.446(3) . ?
N1 C1 1.385(2) . ?
C1 C1 1.433(4) 2_655 ?
N7 N8 1.423(3) . ?

loop_
_geom_torsion_atom_site_label_1
_geom_torsion_atom_site_label_2
_geom_torsion_atom_site_label_3
_geom_torsion_atom_site_label_4
_geom_torsion
_geom_torsion_site_symmetry_1
_geom_torsion_site_symmetry_2
_geom_torsion_site_symmetry_3
_geom_torsion_site_symmetry_4
_geom_torsion_publ_flag
O7 N4 C2 N3 -6.4(3) . . . . ?
O7 N4 C2 C2 -179.58(15) . . . 2_655 ?
O5 N3 C2 N4 179.52(17) . . . . ?
O5 N3 C2 C2 -7.2(2) . . . 2_655 ?
O8 N4 C2 N3 173.40(17) . . . . ?
O8 N4 C2 C2 0.2(2) . . . 2_655 ?
O6 N3 C2 C2 173.51(17) . . . 2_655 ?
O2 N1 C1 N2 174.76(17) . . . . ?
O2 N1 C1 C1 1.1(3) . . . 2_655 ?
O3 N2 C1 N1 -176.87(17) . . . . ?
O3 N2 C1 C1 -3.3(2) . . . 2_655 ?
O1 N1 C1 N2 -6.4(3) . . . . ?
O1 N1 C1 C1 -179.98(17) . . . 2_655 ?
O4 N2 C1 N1 1.4(3) . . . . ?
O4 N2 C1 C1 174.90(16) . . . 2_655 ?
